data_4328549
loop_
_publ_author_name
'Sheng-Ping Guo'
'Tae-Soo You'
'Svilen Bobev'

_publ_section_title
;
 Closely Related Rare-Earth Metal Germanides RE2Li2Ge3andRE3Li4Ge4 (RE =
 La-Nd, Sm): Synthesis, Crystal Chemistry, and Magnetic Properties
;
_journal_name_full 'Inorganic Chemistry'
_journal_page_first 3119
_journal_page_last 3129
_journal_paper_doi 10.1021/ic202591j
_journal_volume 51
_journal_year 2012
_chemical_formula_moiety 'La3 Li4 Ge4'
_chemical_formula_sum 'Ge4 La3 Li4'
_chemical_formula_weight 734.85
_chemical_name_systematic
; 
 ? 
;
_space_group_IT_number 71
_symmetry_cell_setting orthorhombic
_symmetry_space_group_name_Hall '-I 2 2'
_symmetry_space_group_name_H-M 'I m m m'
_atom_sites_solution_primary direct
_atom_sites_solution_secondary difmap
_audit_creation_method SHELXL-97
_cell_angle_alpha 90.00
_cell_angle_beta 90.00
_cell_angle_gamma 90.00
_cell_formula_units_Z 2
_cell_length_a 4.5122(15)
_cell_length_b 6.933(2)
_cell_length_c 15.000(5)
_cell_measurement_reflns_used 3111
_cell_measurement_temperature 200(2)
_cell_measurement_theta_max 28.29
_cell_measurement_theta_min 2.72
_cell_volume 469.2(3)
_computing_cell_refinement 'Bruker SMART'
_computing_data_collection 'Bruker SMART'
_computing_data_reduction 'Bruker SAINT'
_computing_molecular_graphics 'Bruker SHELXTL'
_computing_publication_material 'Bruker SHELXTL'
_computing_structure_refinement 'SHELXL-97 (Sheldrick, 1997)'
_computing_structure_solution 'SHELXS-97 (Sheldrick, 1990)'
_diffrn_ambient_temperature 200(2)
_diffrn_measured_fraction_theta_full 1.000
_diffrn_measured_fraction_theta_max 1.000
_diffrn_measurement_device_type 'CCD area detector'
_diffrn_measurement_method 'phi and omega scans'
_diffrn_radiation_monochromator graphite
_diffrn_radiation_source 'fine-focus sealed tube'
_diffrn_radiation_type MoK\a
_diffrn_radiation_wavelength 0.71073
_diffrn_reflns_av_R_equivalents 0.0689
_diffrn_reflns_av_sigmaI/netI 0.0318
_diffrn_reflns_limit_h_max 5
_diffrn_reflns_limit_h_min -6
_diffrn_reflns_limit_k_max 9
_diffrn_reflns_limit_k_min -9
_diffrn_reflns_limit_l_max 20
_diffrn_reflns_limit_l_min -19
_diffrn_reflns_number 3111
_diffrn_reflns_theta_full 28.29
_diffrn_reflns_theta_max 28.29
_diffrn_reflns_theta_min 2.72
_exptl_absorpt_coefficient_mu 25.885
_exptl_absorpt_correction_T_max 0.5310
_exptl_absorpt_correction_T_min 0.3463
_exptl_absorpt_correction_type multi-scan
_exptl_absorpt_process_details
; 
SADABS (Sheldrick, 2003) 
;
_exptl_crystal_colour silver
_exptl_crystal_density_diffrn 5.201
_exptl_crystal_description irregular
_exptl_crystal_F_000 622
_exptl_crystal_size_max 0.052
_exptl_crystal_size_mid 0.045
_exptl_crystal_size_min 0.028
_refine_diff_density_max 1.056
_refine_diff_density_min -1.230
_refine_diff_density_rms 0.341
_refine_ls_extinction_coef 0.0045(3)
_refine_ls_extinction_expression Fc^*^=kFc[1+0.001xFc^2^\l^3^/sin(2\q)]^-1/4^
_refine_ls_extinction_method SHELXL
_refine_ls_goodness_of_fit_ref 1.081
_refine_ls_matrix_type full
_refine_ls_number_parameters 20
_refine_ls_number_reflns 368
_refine_ls_number_restraints 0
_refine_ls_restrained_S_all 1.081
_refine_ls_R_factor_all 0.0241
_refine_ls_R_factor_gt 0.0221
_refine_ls_shift/su_max 0.000
_refine_ls_shift/su_mean 0.000
_refine_ls_structure_factor_coef Fsqd
_refine_ls_weighting_details 'calc w=1/[\s^2^(Fo^2^)+(0.0220P)^2^+0.0000P] where P=(Fo^2^+2Fc^2^)/3'
_refine_ls_weighting_scheme calc
_refine_ls_wR_factor_gt 0.0483
_refine_ls_wR_factor_ref 0.0491
_reflns_number_gt 343
_reflns_number_total 368
_reflns_threshold_expression >2sigma(I)
_cod_data_source_file ic202591j_La3Li4Ge4.cif
_cod_data_source_block I
_cod_database_code 4328549

loop_
_symmetry_equiv_pos_as_xyz
'x, y, z'
'-x, -y, z'
'-x, y, -z'
'x, -y, -z'
'x+1/2, y+1/2, z+1/2'
'-x+1/2, -y+1/2, z+1/2'
'-x+1/2, y+1/2, -z+1/2'
'x+1/2, -y+1/2, -z+1/2'
'-x, -y, -z'
'x, y, -z'
'x, -y, z'
'-x, y, z'
'-x+1/2, -y+1/2, -z+1/2'
'x+1/2, y+1/2, -z+1/2'
'x+1/2, -y+1/2, z+1/2'
'-x+1/2, y+1/2, z+1/2'

loop_
_atom_site_label
_atom_site_type_symbol
_atom_site_fract_x
_atom_site_fract_y
_atom_site_fract_z
_atom_site_U_iso_or_equiv
_atom_site_adp_type
_atom_site_occupancy
_atom_site_symmetry_multiplicity
_atom_site_calc_flag
_atom_site_refinement_flags
La1 La 0.0000 0.0000 0.0000 0.0096(2) Uani 1 8 d S
La2 La 0.5000 0.0000 0.36734(3) 0.01023(18) Uani 1 4 d S
Ge1 Ge 0.0000 0.18203(13) 0.5000 0.0103(2) Uani 1 4 d S
Ge2 Ge 0.0000 0.0000 0.21293(6) 0.0117(2) Uani 1 4 d S
Li Li 0.0000 0.3107(15) 0.3304(7) 0.012(2) Uiso 1 2 d S

loop_
_atom_site_aniso_label
_atom_site_aniso_U_11
_atom_site_aniso_U_22
_atom_site_aniso_U_33
_atom_site_aniso_U_23
_atom_site_aniso_U_13
_atom_site_aniso_U_12
La1 0.0087(4) 0.0100(4) 0.0099(4) 0.000 0.000 0.000
La2 0.0087(3) 0.0127(3) 0.0093(3) 0.000 0.000 0.000
Ge1 0.0101(5) 0.0106(5) 0.0103(4) 0.000 0.000 0.000
Ge2 0.0101(5) 0.0154(5) 0.0098(4) 0.000 0.000 0.000

loop_
_atom_type_symbol
_atom_type_description
_atom_type_scat_dispersion_real
_atom_type_scat_dispersion_imag
_atom_type_scat_source
Li Li -0.0003 0.0001 'International Tables Vol C Tables 4.2.6.8 and 6.1.1.4'
Ge Ge 0.1547 1.8001 'International Tables Vol C Tables 4.2.6.8 and 6.1.1.4'
La La -0.2871 2.4523 'International Tables Vol C Tables 4.2.6.8 and 6.1.1.4'

loop_
_geom_angle_atom_site_label_1
_geom_angle_atom_site_label_2
_geom_angle_atom_site_label_3
_geom_angle
_geom_angle_site_symmetry_1
_geom_angle_site_symmetry_3
Ge1 La1 Ge1 180.00(2) 13 5_444
Ge1 La1 Ge1 91.33(4) 13 13_455
Ge1 La1 Ge1 88.67(4) 5_444 13_455
Ge1 La1 Ge1 88.67(4) 13 5_544
Ge1 La1 Ge1 91.33(4) 5_444 5_544
Ge1 La1 Ge1 180.0 13_455 5_544
Ge1 La1 Ge2 90.0 13 9
Ge1 La1 Ge2 90.0 5_444 9
Ge1 La1 Ge2 90.0 13_455 9
Ge1 La1 Ge2 90.0 5_544 9
Ge1 La1 Ge2 90.0 13 .
Ge1 La1 Ge2 90.0 5_444 .
Ge1 La1 Ge2 90.0 13_455 .
Ge1 La1 Ge2 90.0 5_544 .
Ge2 La1 Ge2 180.0 9 .
Ge1 La1 Li 46.02(15) 13 13
Ge1 La1 Li 133.98(15) 5_444 13
Ge1 La1 Li 101.02(13) 13_455 13
Ge1 La1 Li 78.98(13) 5_544 13
Ge2 La1 Li 134.27(13) 9 13
Ge2 La1 Li 45.73(13) . 13
Ge1 La1 Li 133.98(15) 13 5_444
Ge1 La1 Li 46.02(15) 5_444 5_444
Ge1 La1 Li 78.98(13) 13_455 5_444
Ge1 La1 Li 101.02(13) 5_544 5_444
Ge2 La1 Li 45.73(13) 9 5_444
Ge2 La1 Li 134.27(13) . 5_444
Li La1 Li 180.0(2) 13 5_444
Ge1 La1 Li 78.98(13) 13 14_545
Ge1 La1 Li 101.02(13) 5_444 14_545
Ge1 La1 Li 133.98(15) 13_455 14_545
Ge1 La1 Li 46.02(15) 5_544 14_545
Ge2 La1 Li 134.27(13) 9 14_545
Ge2 La1 Li 45.73(13) . 14_545
Li La1 Li 42.2(3) 13 14_545
Li La1 Li 137.8(3) 5_444 14_545
Ge1 La1 Li 101.02(13) 13 6_454
Ge1 La1 Li 78.98(13) 5_444 6_454
Ge1 La1 Li 46.02(15) 13_455 6_454
Ge1 La1 Li 133.98(15) 5_544 6_454
Ge2 La1 Li 45.73(13) 9 6_454
Ge2 La1 Li 134.27(13) . 6_454
Li La1 Li 137.8(3) 13 6_454
Li La1 Li 42.2(3) 5_444 6_454
Li La1 Li 180.0(2) 14_545 6_454
Ge1 La1 Li 133.98(15) 13 14_445
Ge1 La1 Li 46.02(15) 5_444 14_445
Ge1 La1 Li 78.98(13) 13_455 14_445
Ge1 La1 Li 101.02(13) 5_544 14_445
Ge2 La1 Li 134.27(13) 9 14_445
Ge2 La1 Li 45.73(13) . 14_445
Li La1 Li 91.5(3) 13 14_445
Li La1 Li 88.5(3) 5_444 14_445
Li La1 Li 76.5(2) 14_545 14_445
Li La1 Li 103.5(2) 6_454 14_445
Ge1 La1 Li 46.02(15) 13 6_554
Ge1 La1 Li 133.98(15) 5_444 6_554
Ge1 La1 Li 101.02(13) 13_455 6_554
Ge1 La1 Li 78.98(13) 5_544 6_554
Ge2 La1 Li 45.73(13) 9 6_554
Ge2 La1 Li 134.27(13) . 6_554
Li La1 Li 88.5(3) 13 6_554
Li La1 Li 91.5(3) 5_444 6_554
Li La1 Li 103.5(2) 14_545 6_554
Li La1 Li 76.5(2) 6_454 6_554
Li La1 Li 180.0 14_445 6_554
Li La2 Li 85.7(3) . 2
Li La2 Li 90.8(3) . 1_655
Li La2 Li 159.8(4) 2 1_655
Li La2 Li 159.8(4) . 2_655
Li La2 Li 90.8(3) 2 2_655
Li La2 Li 85.7(3) 1_655 2_655
Li La2 Ge2 51.52(18) . .
Li La2 Ge2 51.52(18) 2 .
Li La2 Ge2 111.81(17) 1_655 .
Li La2 Ge2 111.81(17) 2_655 .
Li La2 Ge2 111.81(17) . 1_655
Li La2 Ge2 111.81(17) 2 1_655
Li La2 Ge2 51.52(18) 1_655 1_655
Li La2 Ge2 51.52(18) 2_655 1_655
Ge2 La2 Ge2 88.50(4) . 1_655
Li La2 Li 96.61(14) . 14_545
Li La2 Li 64.2(2) 2 14_545
Li La2 Li 96.61(14) 1_655 14_545
Li La2 Li 64.2(2) 2_655 14_545
Ge2 La2 Li 49.08(7) . 14_545
Ge2 La2 Li 49.08(7) 1_655 14_545
Li La2 Li 64.2(2) . 13
Li La2 Li 96.61(14) 2 13
Li La2 Li 64.2(2) 1_655 13
Li La2 Li 96.61(14) 2_655 13
Ge2 La2 Li 49.08(7) . 13
Ge2 La2 Li 49.08(7) 1_655 13
Li La2 Li 47.7(4) 14_545 13
Li La2 Ge1 49.55(18) . .
Li La2 Ge1 82.95(15) 2 .
Li La2 Ge1 109.65(17) 1_655 .
Li La2 Ge1 149.57(19) 2_655 .
Ge2 La2 Ge1 87.39(3) . .
Ge2 La2 Ge1 156.854(17) 1_655 .
Li La2 Ge1 135.59(3) 14_545 .
Li La2 Ge1 113.66(12) 13 .
Li La2 Ge1 109.65(17) . 1_655
Li La2 Ge1 149.57(19) 2 1_655
Li La2 Ge1 49.55(18) 1_655 1_655
Li La2 Ge1 82.95(15) 2_655 1_655
Ge2 La2 Ge1 156.853(17) . 1_655
Ge2 La2 Ge1 87.39(3) 1_655 1_655
Li La2 Ge1 135.59(3) 14_545 1_655
Li La2 Ge1 113.66(12) 13 1_655
Ge1 La2 Ge1 87.51(3) . 1_655
Li La2 Ge1 149.57(19) . 9_656
Li La2 Ge1 109.65(17) 2 9_656
Li La2 Ge1 82.95(15) 1_655 9_656
Li La2 Ge1 49.55(18) 2_655 9_656
Ge2 La2 Ge1 156.853(17) . 9_656
Ge2 La2 Ge1 87.39(3) 1_655 9_656
Li La2 Ge1 113.66(12) 14_545 9_656
Li La2 Ge1 135.59(3) 13 9_656
Ge1 La2 Ge1 104.82(3) . 9_656
Ge1 La2 Ge1 45.52(3) 1_655 9_656
Li La2 Ge1 82.95(15) . 9_556
Li La2 Ge1 49.55(18) 2 9_556
Li La2 Ge1 149.57(19) 1_655 9_556
Li La2 Ge1 109.65(17) 2_655 9_556
Ge2 La2 Ge1 87.39(3) . 9_556
Ge2 La2 Ge1 156.853(17) 1_655 9_556
Li La2 Ge1 113.66(12) 14_545 9_556
Li La2 Ge1 135.59(3) 13 9_556
Ge1 La2 Ge1 45.52(3) . 9_556
Ge1 La2 Ge1 104.82(3) 1_655 9_556
Ge1 La2 Ge1 87.51(3) 9_656 9_556
Ge1 Ge1 Li 109.3(2) 9_556 .
Ge1 Ge1 Li 109.3(2) 9_556 10_556
Li Ge1 Li 141.4(4) . 10_556
Ge1 Ge1 La1 134.335(18) 9_556 5
Li Ge1 La1 76.63(15) . 5
Li Ge1 La1 76.63(15) 10_556 5
Ge1 Ge1 La1 134.335(18) 9_556 5_455
Li Ge1 La1 76.63(15) . 5_455
Li Ge1 La1 76.63(15) 10_556 5_455
La1 Ge1 La1 91.33(4) 5 5_455
Ge1 Ge1 La2 67.242(17) 9_556 .
Li Ge1 La2 63.41(14) . .
Li Ge1 La2 134.72(5) 10_556 .
La1 Ge1 La2 77.04(2) 5 .
La1 Ge1 La2 139.907(19) 5_455 .
Ge1 Ge1 La2 67.242(17) 9_556 1_455
Li Ge1 La2 63.41(14) . 1_455
Li Ge1 La2 134.72(5) 10_556 1_455
La1 Ge1 La2 139.907(19) 5 1_455
La1 Ge1 La2 77.04(2) 5_455 1_455
La2 Ge1 La2 87.51(3) . 1_455
Ge1 Ge1 La2 67.242(17) 9_556 9_656
Li Ge1 La2 134.72(5) . 9_656
Li Ge1 La2 63.41(14) 10_556 9_656
La1 Ge1 La2 77.04(2) 5 9_656
La1 Ge1 La2 139.907(19) 5_455 9_656
La2 Ge1 La2 75.18(3) . 9_656
La2 Ge1 La2 134.48(3) 1_455 9_656
Ge1 Ge1 La2 67.242(17) 9_556 9_556
Li Ge1 La2 134.72(5) . 9_556
Li Ge1 La2 63.41(14) 10_556 9_556
La1 Ge1 La2 139.907(19) 5 9_556
La1 Ge1 La2 77.04(2) 5_455 9_556
La2 Ge1 La2 134.48(3) . 9_556
La2 Ge1 La2 75.18(3) 1_455 9_556
La2 Ge1 La2 87.51(3) 9_656 9_556
Li Ge2 Li 152.0(4) 14_445 13
Li Ge2 Li 58.4(4) 14_445 13_455
Li Ge2 Li 114.0(4) 13 13_455
Li Ge2 Li 114.0(4) 14_445 14_545
Li Ge2 Li 58.4(4) 13 14_545
Li Ge2 Li 152.0(4) 13_455 14_545
Li Ge2 Li 77.0(3) 14_445 2
Li Ge2 Li 122.05(16) 13 2
Li Ge2 Li 122.05(16) 13_455 2
Li Ge2 Li 77.0(3) 14_545 2
Li Ge2 Li 122.05(16) 14_445 .
Li Ge2 Li 77.0(3) 13 .
Li Ge2 Li 77.0(3) 13_455 .
Li Ge2 Li 122.05(16) 14_545 .
Li Ge2 Li 101.4(4) 2 .
Li Ge2 La1 76.0(2) 14_445 .
Li Ge2 La1 76.0(2) 13 .
Li Ge2 La1 76.0(2) 13_455 .
Li Ge2 La1 76.0(2) 14_545 .
Li Ge2 La1 129.3(2) 2 .
Li Ge2 La1 129.3(2) . .
Li Ge2 La2 65.7(2) 14_445 1_455
Li Ge2 La2 139.3(2) 13 1_455
Li Ge2 La2 65.7(2) 13_455 1_455
Li Ge2 La2 139.3(2) 14_545 1_455
Li Ge2 La2 63.03(14) 2 1_455
Li Ge2 La2 63.03(14) . 1_455
La1 Ge2 La2 135.751(18) . 1_455
Li Ge2 La2 139.3(2) 14_445 .
Li Ge2 La2 65.7(2) 13 .
Li Ge2 La2 139.3(2) 13_455 .
Li Ge2 La2 65.7(2) 14_545 .
Li Ge2 La2 63.03(14) 2 .
Li Ge2 La2 63.03(14) . .
La1 Ge2 La2 135.751(18) . .
La2 Ge2 La2 88.50(4) 1_455 .
Li Li Ge2 60.8(2) 2_565 13
Li Li Ge2 60.8(2) 2_565 13_455
Ge2 Li Ge2 114.0(4) 13 13_455
Li Li Ge1 109.3(2) 2_565 .
Ge2 Li Ge1 112.9(2) 13 .
Ge2 Li Ge1 112.9(2) 13_455 .
Li Li Ge2 140.7(2) 2_565 .
Ge2 Li Ge2 103.0(3) 13 .
Ge2 Li Ge2 103.0(3) 13_455 .
Ge1 Li Ge2 110.0(4) . .
Li Li La2 132.84(14) 2_565 1_455
Ge2 Li La2 166.3(3) 13 1_455
Ge2 Li La2 77.10(6) 13_455 1_455
Ge1 Li La2 67.0(2) . 1_455
Ge2 Li La2 65.45(19) . 1_455
Li Li La2 132.83(14) 2_565 .
Ge2 Li La2 77.10(6) 13 .
Ge2 Li La2 166.3(3) 13_455 .
Ge1 Li La2 67.0(2) . .
Ge2 Li La2 65.45(19) . .
La2 Li La2 90.8(3) 1_455 .
Li Li La2 66.13(18) 2_565 13
Ge2 Li La2 65.3(2) 13 13
Ge2 Li La2 65.3(2) 13_455 13
Ge1 Li La2 175.4(4) . 13
Ge2 Li La2 74.6(2) . 13
La2 Li La2 115.8(2) 1_455 13
La2 Li La2 115.8(2) . 13
Li Li Li 104.3(3) 2_565 13_455
Ge2 Li Li 120.3(5) 13 13_455
Ge2 Li Li 52.72(15) 13_455 13_455
Ge1 Li Li 125.9(4) . 13_455
Ge2 Li Li 50.3(3) . 13_455
La2 Li Li 59.0(2) 1_455 13_455
La2 Li Li 115.3(5) . 13_455
La2 Li Li 56.8(3) 13 13_455
Li Li Li 104.3(3) 2_565 13
Ge2 Li Li 52.72(15) 13 13
Ge2 Li Li 120.3(5) 13_455 13
Ge1 Li Li 125.9(4) . 13
Ge2 Li Li 50.3(3) . 13
La2 Li Li 115.3(5) 1_455 13
La2 Li Li 59.0(2) . 13
La2 Li Li 56.8(3) 13 13
Li Li Li 82.9(5) 13_455 13
Li Li La1 68.90(16) 2_565 5
Ge2 Li La1 58.24(13) 13 5
Ge2 Li La1 120.8(3) 13_455 5
Ge1 Li La1 57.34(17) . 5
Ge2 Li La1 136.11(19) . 5
La2 Li La1 124.3(3) 1_455 5
La2 Li La1 71.45(12) . 5
La2 Li La1 119.5(2) 13 5
Li Li La1 173.0(5) 13_455 5
Li Li La1 99.97(14) 13 5
Li Li La1 68.90(16) 2_565 5_455
Ge2 Li La1 120.8(3) 13 5_455
Ge2 Li La1 58.24(13) 13_455 5_455
Ge1 Li La1 57.34(17) . 5_455
Ge2 Li La1 136.11(19) . 5_455
La2 Li La1 71.45(12) 1_455 5_455
La2 Li La1 124.3(3) . 5_455
La2 Li La1 119.5(2) 13 5_455
Li Li La1 99.97(14) 13_455 5_455
Li Li La1 173.0(5) 13 5_455
La1 Li La1 76.5(2) 5 5_455

loop_
_geom_bond_atom_site_label_1
_geom_bond_atom_site_label_2
_geom_bond_distance
_geom_bond_site_symmetry_2
La1 Ge1 3.1542(10) 13
La1 Ge1 3.1542(10) 5_444
La1 Ge1 3.1542(10) 13_455
La1 Ge1 3.1542(10) 5_544
La1 Ge2 3.1939(14) 9
La1 Ge2 3.1939(14) .
La1 Li 3.645(8) 13
La1 Li 3.645(8) 5_444
La1 Li 3.645(8) 14_545
La1 Li 3.645(8) 6_454
La1 Li 3.645(8) 14_445
La1 Li 3.645(8) 6_554
La2 Li 3.168(7) .
La2 Li 3.168(7) 2
La2 Li 3.168(7) 1_655
La2 Li 3.168(7) 2_655
La2 Ge2 3.2333(10) .
La2 Ge2 3.2333(10) 1_655
La2 Li 3.243(11) 14_545
La2 Li 3.243(11) 13
La2 Ge1 3.2623(8) .
La2 Ge1 3.2623(8) 1_655
La2 Ge1 3.2623(8) 9_656
La2 Ge1 3.2623(8) 9_556
Ge1 Ge1 2.524(2) 9_556
Ge1 Li 2.696(11) .
Ge1 Li 2.696(11) 10_556
Ge1 La1 3.1542(10) 5
Ge1 La1 3.1542(10) 5_455
Ge1 La2 3.2623(8) 1_455
Ge1 La2 3.2623(8) 9_656
Ge1 La2 3.2623(8) 9_556
Ge2 Li 2.690(6) 14_445
Ge2 Li 2.690(6) 13
Ge2 Li 2.690(6) 13_455
Ge2 Li 2.690(6) 14_545
Ge2 Li 2.783(10) 2
Ge2 Li 2.783(10) .
Ge2 La2 3.2332(10) 1_455
Li Li 2.62(2) 2_565
Li Ge2 2.690(6) 13
Li Ge2 2.690(6) 13_455
Li La2 3.168(7) 1_455
Li La2 3.243(11) 13
Li Li 3.408(16) 13_455
Li Li 3.408(16) 13
Li La1 3.645(8) 5
Li La1 3.645(8) 5_455
